data_4318876
loop_
_publ_author_name
'Zhong-Xia Wang'
'Ye-Xin Li'

_publ_section_title
;
 Coupling of Coordinated 2-Iminophosphorano-1-phosphaallyl Leading to
 Bridged Iminophosphoranato Complexes of Zirconium and Hafnium
;
_journal_name_full 'Inorganic Chemistry'
_journal_page_first 5934
_journal_page_last 5936
_journal_paper_doi 10.1021/ic0259179
_journal_volume 41
_journal_year 2002
_chemical_formula_sum 'C38 H52 Cl2 N2 P4 Si2 Zr'
_chemical_formula_weight 879.00
_chemical_name_systematic
; 
 ? 
;
_space_group_IT_number 14
_symmetry_cell_setting monoclinic
_symmetry_space_group_name_Hall '-P 2ybc'
_symmetry_space_group_name_H-M 'P 1 21/c 1'
_atom_sites_solution_hydrogens geom
_atom_sites_solution_primary direct
_atom_sites_solution_secondary difmap
_audit_creation_method SHELXL-97
_cell_angle_alpha 90.00
_cell_angle_beta 92.040(4)
_cell_angle_gamma 90.00
_cell_formula_units_Z 8
_cell_length_a 13.072(3)
_cell_length_b 16.424(4)
_cell_length_c 40.458(10)
_cell_measurement_reflns_used 2983
_cell_measurement_temperature 298(2)
_cell_measurement_theta_max 20.658
_cell_measurement_theta_min 2.207
_cell_volume 8681(4)
_computing_cell_refinement 'Bruker SMART'
_computing_data_collection 'Bruker SMART'
_computing_data_reduction 'Bruker SHELXTL'
_computing_molecular_graphics 'Bruker SHELXTL'
_computing_publication_material 'Bruker SHELXTL'
_computing_structure_refinement 'SHELXL-97 (Sheldrick, 1997)'
_computing_structure_solution 'SHELXS-97 (Sheldrick, 1990)'
_diffrn_ambient_temperature 298(2)
_diffrn_measured_fraction_theta_full 0.965
_diffrn_measured_fraction_theta_max 0.965
_diffrn_measurement_device_type 'CCD area detector'
_diffrn_measurement_method 'phi and omega scans'
_diffrn_radiation_monochromator graphite
_diffrn_radiation_source 'fine-focus sealed tube'
_diffrn_radiation_type MoK\a
_diffrn_radiation_wavelength 0.71073
_diffrn_reflns_av_R_equivalents 0.1638
_diffrn_reflns_av_sigmaI/netI 0.2334
_diffrn_reflns_limit_h_max 14
_diffrn_reflns_limit_h_min -14
_diffrn_reflns_limit_k_max 18
_diffrn_reflns_limit_k_min -15
_diffrn_reflns_limit_l_max 44
_diffrn_reflns_limit_l_min -45
_diffrn_reflns_number 37410
_diffrn_reflns_theta_full 23.34
_diffrn_reflns_theta_max 23.34
_diffrn_reflns_theta_min 1.83
_exptl_absorpt_coefficient_mu 0.608
_exptl_absorpt_correction_T_max 0.8881
_exptl_absorpt_correction_T_min 0.7931
_exptl_absorpt_correction_type multi-scan
_exptl_absorpt_process_details sadabs
_exptl_crystal_density_diffrn 1.345
_exptl_crystal_density_method 'not measured'
_exptl_crystal_F_000 3648
_exptl_crystal_size_max 0.40
_exptl_crystal_size_mid 0.30
_exptl_crystal_size_min 0.20
_refine_diff_density_max 0.627
_refine_diff_density_min -0.840
_refine_diff_density_rms 0.084
_refine_ls_extinction_method none
_refine_ls_goodness_of_fit_ref 0.880
_refine_ls_hydrogen_treatment mixed
_refine_ls_matrix_type full
_refine_ls_number_parameters 883
_refine_ls_number_reflns 12190
_refine_ls_number_restraints 0
_refine_ls_restrained_S_all 0.880
_refine_ls_R_factor_all 0.1990
_refine_ls_R_factor_gt 0.0677
_refine_ls_shift/su_max 0.000
_refine_ls_shift/su_mean 0.000
_refine_ls_structure_factor_coef Fsqd
_refine_ls_weighting_details 'calc w=1/[\s^2^(Fo^2^)+(0.0435P)^2^+0.0000P] where P=(Fo^2^+2Fc^2^)/3'
_refine_ls_weighting_scheme calc
_refine_ls_wR_factor_gt 0.1146
_refine_ls_wR_factor_ref 0.1528
_reflns_number_gt 4755
_reflns_number_total 12190
_reflns_threshold_expression >2sigma(I)
_cod_data_source_file ic0259179-2_s2_1.cif
_cod_data_source_block 3
_cod_depositor_comments
;
The following automatic conversions were performed:

'_symmetry_cell_setting' value 'Monoclinic' changed to 'monoclinic'
according to the built-in table from CIF Core dictionary named
'cif_core.dic' version 2.4.1 from 2010-06-29.

Automatic conversion script
Id: cif_fix_values 1646 2011-03-28 12:23:43Z adriana 
;
_cod_database_code 4318876

loop_
_symmetry_equiv_pos_as_xyz
'x, y, z'
'-x, y+1/2, -z+1/2'
'-x, -y, -z'
'x, -y-1/2, z-1/2'

loop_
_atom_site_label
_atom_site_type_symbol
_atom_site_fract_x
_atom_site_fract_y
_atom_site_fract_z
_atom_site_U_iso_or_equiv
_atom_site_adp_type
_atom_site_occupancy
_atom_site_symmetry_multiplicity
_atom_site_calc_flag
_atom_site_refinement_flags
_atom_site_disorder_assembly
_atom_site_disorder_group
Zr1 Zr 0.45539(7) 0.06811(6) 0.13891(2) 0.0337(3) Uani 1 1 d . . .
Zr2 Zr -0.05029(7) 0.70676(6) 0.13357(2) 0.0367(3) Uani 1 1 d . . .
Cl1 Cl 0.32282(19) 0.15974(16) 0.15939(6) 0.0481(7) Uani 1 1 d . . .
Cl2 Cl 0.4614(2) -0.07787(15) 0.12980(6) 0.0566(8) Uani 1 1 d . . .
Cl3 Cl -0.0411(2) 0.85115(16) 0.12330(7) 0.0630(8) Uani 1 1 d . . .
Cl4 Cl -0.18387(19) 0.61813(16) 0.15475(6) 0.0482(7) Uani 1 1 d . . .
N1 N 0.4819(5) 0.0402(4) 0.19297(17) 0.0332(19) Uani 1 1 d . . .
N2 N 0.3697(5) 0.0787(4) 0.08970(16) 0.035(2) Uani 1 1 d . . .
N3 N -0.0236(6) 0.7387(4) 0.18780(18) 0.042(2) Uani 1 1 d . . .
N4 N -0.1358(6) 0.6941(5) 0.08444(18) 0.053(2) Uani 1 1 d . . .
P1 P 0.5753(2) 0.10098(16) 0.20029(6) 0.0380(7) Uani 1 1 d . . .
P2 P 0.4659(2) 0.08792(17) 0.06678(6) 0.0412(7) Uani 1 1 d . . .
P3 P 0.7035(2) 0.05949(16) 0.14382(6) 0.0376(7) Uani 1 1 d . . .
P4 P 0.6085(2) 0.21936(16) 0.10371(6) 0.0374(7) Uani 1 1 d . . .
P5 P 0.0714(2) 0.67751(17) 0.19508(6) 0.0402(7) Uani 1 1 d . . .
P6 P -0.0431(2) 0.67952(19) 0.06128(7) 0.0487(8) Uani 1 1 d . . .
P7 P 0.1964(2) 0.71754(17) 0.13761(6) 0.0394(7) Uani 1 1 d . . .
P8 P 0.1048(2) 0.55329(17) 0.09958(6) 0.0399(7) Uani 1 1 d . . .
Si1 Si 0.4126(3) -0.0178(2) 0.21948(8) 0.0613(10) Uani 1 1 d . . .
Si2 Si 0.2413(2) 0.0649(2) 0.07942(8) 0.0596(10) Uani 1 1 d . . .
Si3 Si -0.0944(3) 0.7945(2) 0.21417(8) 0.0706(11) Uani 1 1 d . . .
Si4 Si -0.2656(2) 0.7109(2) 0.07400(8) 0.0707(11) Uani 1 1 d . . .
C1 C 0.6125(7) 0.1292(5) 0.1608(2) 0.031(2) Uani 1 1 d . . .
C2 C 0.5962(7) 0.2199(6) 0.1498(2) 0.038(3) Uani 1 1 d . . .
H2 H 0.5255 0.2347 0.1543 0.046 Uiso 1 1 calc R . .
C3 C 0.5642(6) 0.1143(5) 0.0953(2) 0.027(2) Uani 1 1 d . . .
C4 C 0.6596(7) 0.0594(6) 0.0980(2) 0.036(3) Uani 1 1 d . . .
H4 H 0.6329 0.0044 0.0941 0.043 Uiso 1 1 calc R . .
C5 C 0.6649(7) 0.2851(6) 0.1646(2) 0.035(2) Uani 1 1 d . . .
C6 C 0.6421(9) 0.3665(7) 0.1598(2) 0.054(3) Uani 1 1 d . . .
H6 H 0.5805 0.3807 0.1491 0.064 Uiso 1 1 calc R . .
C7 C 0.7071(11) 0.4261(7) 0.1702(3) 0.070(4) Uani 1 1 d . . .
H7 H 0.6909 0.4801 0.1656 0.084 Uiso 1 1 calc R . .
C8 C 0.7953(10) 0.4082(8) 0.1874(3) 0.073(4) Uani 1 1 d . . .
H8 H 0.8395 0.4494 0.1946 0.087 Uiso 1 1 calc R . .
C9 C 0.8173(9) 0.3299(8) 0.1936(3) 0.062(3) Uani 1 1 d . . .
H9 H 0.8771 0.3173 0.2057 0.075 Uiso 1 1 calc R . .
C10 C 0.7555(8) 0.2688(6) 0.1830(2) 0.043(3) Uani 1 1 d . . .
H10 H 0.7731 0.2152 0.1880 0.051 Uiso 1 1 calc R . .
C11 C 0.8307(7) 0.1039(7) 0.1455(2) 0.042(3) Uani 1 1 d . . .
C12 C 0.8989(9) 0.0623(7) 0.1689(3) 0.057(3) Uani 1 1 d . . .
H12 H 0.8786 0.0154 0.1797 0.069 Uiso 1 1 calc R . .
C13 C 0.9960(8) 0.0955(9) 0.1744(3) 0.066(4) Uani 1 1 d . . .
H13 H 1.0388 0.0730 0.1909 0.079 Uiso 1 1 calc R . .
C14 C 1.0296(9) 0.1578(8) 0.1572(4) 0.074(4) Uani 1 1 d . . .
H14 H 1.0962 0.1765 0.1609 0.089 Uiso 1 1 calc R . .
C15 C 0.9675(9) 0.1943(10) 0.1344(3) 0.090(5) Uani 1 1 d . . .
H15 H 0.9915 0.2383 0.1225 0.108 Uiso 1 1 calc R . .
C16 C 0.8710(9) 0.1676(7) 0.1288(2) 0.055(3) Uani 1 1 d . . .
H16 H 0.8301 0.1939 0.1128 0.067 Uiso 1 1 calc R . .
C17 C 0.7402(7) 0.0686(6) 0.0738(2) 0.038(3) Uani 1 1 d . . .
C18 C 0.8258(8) 0.0155(7) 0.0754(2) 0.050(3) Uani 1 1 d . . .
H18 H 0.8286 -0.0250 0.0915 0.060 Uiso 1 1 calc R . .
C19 C 0.9048(9) 0.0221(8) 0.0541(3) 0.062(4) Uani 1 1 d . . .
H19 H 0.9602 -0.0133 0.0561 0.075 Uiso 1 1 calc R . .
C20 C 0.9024(9) 0.0803(8) 0.0299(3) 0.069(4) Uani 1 1 d . . .
H20 H 0.9564 0.0849 0.0157 0.083 Uiso 1 1 calc R . .
C21 C 0.8203(9) 0.1317(8) 0.0267(3) 0.061(3) Uani 1 1 d . . .
H21 H 0.8186 0.1715 0.0104 0.073 Uiso 1 1 calc R . .
C22 C 0.7378(8) 0.1242(6) 0.0484(2) 0.051(3) Uani 1 1 d . . .
H22 H 0.6808 0.1576 0.0454 0.061 Uiso 1 1 calc R . .
C23 C 0.5120(7) 0.2929(6) 0.0885(2) 0.038(3) Uani 1 1 d . . .
C24 C 0.5452(9) 0.3473(7) 0.0657(2) 0.058(3) Uani 1 1 d . . .
H24 H 0.6117 0.3432 0.0584 0.069 Uiso 1 1 calc R . .
C25 C 0.4822(13) 0.4080(8) 0.0532(3) 0.081(4) Uani 1 1 d . . .
H25 H 0.5047 0.4437 0.0372 0.098 Uiso 1 1 calc R . .
C26 C 0.3865(12) 0.4146(8) 0.0649(3) 0.077(4) Uani 1 1 d . . .
H26 H 0.3423 0.4535 0.0557 0.092 Uiso 1 1 calc R . .
C27 C 0.3537(10) 0.3679(8) 0.0889(3) 0.079(4) Uani 1 1 d . . .
H27 H 0.2908 0.3771 0.0983 0.095 Uiso 1 1 calc R . .
C28 C 0.4167(8) 0.3048(7) 0.0995(3) 0.064(3) Uani 1 1 d . . .
H28 H 0.3921 0.2685 0.1150 0.077 Uiso 1 1 calc R . .
C29 C 0.6764(8) 0.0542(6) 0.2248(2) 0.060(3) Uani 1 1 d . . .
H29A H 0.6517 0.0404 0.2461 0.090 Uiso 1 1 calc R . .
H29B H 0.7327 0.0914 0.2274 0.090 Uiso 1 1 calc R . .
H29C H 0.6987 0.0056 0.2140 0.090 Uiso 1 1 calc R . .
C30 C 0.5421(9) 0.1872(6) 0.2239(2) 0.066(4) Uani 1 1 d . . .
H30A H 0.5223 0.1700 0.2454 0.099 Uiso 1 1 calc R . .
H30B H 0.4860 0.2152 0.2129 0.099 Uiso 1 1 calc R . .
H30C H 0.5999 0.2231 0.2261 0.099 Uiso 1 1 calc R . .
C31 C 0.3931(13) 0.0371(10) 0.2580(3) 0.150(8) Uani 1 1 d . . .
H31A H 0.4582 0.0524 0.2678 0.225 Uiso 1 1 calc R . .
H31B H 0.3577 0.0027 0.2730 0.225 Uiso 1 1 calc R . .
H31C H 0.3531 0.0851 0.2535 0.225 Uiso 1 1 calc R . .
C32 C 0.4827(12) -0.1123(8) 0.2301(3) 0.121(6) Uani 1 1 d . . .
H32A H 0.5481 -0.0989 0.2403 0.182 Uiso 1 1 calc R . .
H32B H 0.4926 -0.1434 0.2104 0.182 Uiso 1 1 calc R . .
H32C H 0.4440 -0.1439 0.2453 0.182 Uiso 1 1 calc R . .
C33 C 0.2883(9) -0.0470(8) 0.2003(3) 0.089(4) Uani 1 1 d . . .
H33A H 0.2992 -0.0755 0.1800 0.133 Uiso 1 1 calc R . .
H33B H 0.2483 0.0009 0.1957 0.133 Uiso 1 1 calc R . .
H33C H 0.2527 -0.0818 0.2150 0.133 Uiso 1 1 calc R . .
C34 C 0.4980(8) -0.0063(6) 0.0468(2) 0.056(3) Uani 1 1 d . . .
H34A H 0.4442 -0.0209 0.0311 0.084 Uiso 1 1 calc R . .
H34B H 0.5062 -0.0485 0.0631 0.084 Uiso 1 1 calc R . .
H34C H 0.5608 0.0003 0.0355 0.084 Uiso 1 1 calc R . .
C35 C 0.4408(9) 0.1547(7) 0.0330(2) 0.070(4) Uani 1 1 d . . .
H35A H 0.3854 0.1334 0.0193 0.105 Uiso 1 1 calc R . .
H35B H 0.5009 0.1593 0.0201 0.105 Uiso 1 1 calc R . .
H35C H 0.4224 0.2074 0.0411 0.105 Uiso 1 1 calc R . .
C36 C 0.1772(9) 0.1636(8) 0.0747(3) 0.085(4) Uani 1 1 d . . .
H36A H 0.2099 0.1948 0.0580 0.127 Uiso 1 1 calc R . .
H36B H 0.1815 0.1924 0.0953 0.127 Uiso 1 1 calc R . .
H36C H 0.1066 0.1552 0.0682 0.127 Uiso 1 1 calc R . .
C37 C 0.2247(9) 0.0058(10) 0.0400(3) 0.119(6) Uani 1 1 d . . .
H37A H 0.2566 0.0346 0.0224 0.179 Uiso 1 1 calc R . .
H37B H 0.1531 -0.0008 0.0346 0.179 Uiso 1 1 calc R . .
H37C H 0.2561 -0.0468 0.0427 0.179 Uiso 1 1 calc R . .
C38 C 0.1797(9) 0.0045(8) 0.1110(3) 0.082(4) Uani 1 1 d . . .
H38A H 0.2137 -0.0471 0.1134 0.123 Uiso 1 1 calc R . .
H38B H 0.1091 -0.0041 0.1046 0.123 Uiso 1 1 calc R . .
H38C H 0.1839 0.0330 0.1317 0.123 Uiso 1 1 calc R . .
C39 C 0.1040(7) 0.6465(6) 0.1554(2) 0.038(3) Uani 1 1 d . . .
C40 C 0.0921(7) 0.5589(6) 0.1458(2) 0.038(3) Uani 1 1 d . . .
H40 H 0.0215 0.5434 0.1504 0.046 Uiso 1 1 calc R . .
C41 C 0.0560(7) 0.6558(6) 0.0903(2) 0.041(3) Uani 1 1 d . . .
C42 C 0.1487(7) 0.7141(6) 0.0921(2) 0.039(3) Uani 1 1 d . . .
H42 H 0.1185 0.7680 0.0882 0.047 Uiso 1 1 calc R . .
C43 C 0.1634(8) 0.4920(6) 0.1619(2) 0.043(3) Uani 1 1 d . . .
C44 C 0.1363(10) 0.4106(7) 0.1595(3) 0.071(4) Uani 1 1 d . . .
H44 H 0.0721 0.3965 0.1506 0.085 Uiso 1 1 calc R . .
C45 C 0.2009(12) 0.3519(7) 0.1698(3) 0.086(4) Uani 1 1 d . . .
H45 H 0.1849 0.2978 0.1652 0.104 Uiso 1 1 calc R . .
C46 C 0.2895(10) 0.3701(8) 0.1867(3) 0.069(4) Uani 1 1 d . . .
H46 H 0.3310 0.3288 0.1954 0.083 Uiso 1 1 calc R . .
C47 C 0.3161(9) 0.4472(8) 0.1907(2) 0.059(3) Uani 1 1 d . . .
H47 H 0.3778 0.4598 0.2016 0.071 Uiso 1 1 calc R . .
C48 C 0.2518(8) 0.5111(7) 0.1785(2) 0.051(3) Uani 1 1 d . . .
H48 H 0.2703 0.5652 0.1819 0.062 Uiso 1 1 calc R . .
C49 C 0.3242(7) 0.6736(6) 0.1403(2) 0.042(3) Uani 1 1 d . . .
C50 C 0.3923(8) 0.7147(7) 0.1622(3) 0.059(3) Uani 1 1 d . . .
H50 H 0.3707 0.7618 0.1726 0.071 Uiso 1 1 calc R . .
C51 C 0.4913(9) 0.6863(9) 0.1686(3) 0.076(4) Uani 1 1 d . . .
H51 H 0.5349 0.7122 0.1839 0.091 Uiso 1 1 calc R . .
C52 C 0.5225(10) 0.6191(10) 0.1518(3) 0.086(4) Uani 1 1 d . . .
H52 H 0.5887 0.5999 0.1558 0.103 Uiso 1 1 calc R . .
C53 C 0.4584(9) 0.5780(8) 0.1289(3) 0.070(4) Uani 1 1 d . . .
H53 H 0.4809 0.5318 0.1180 0.084 Uiso 1 1 calc R . .
C54 C 0.3617(8) 0.6081(7) 0.1230(3) 0.054(3) Uani 1 1 d . . .
H54 H 0.3199 0.5836 0.1068 0.065 Uiso 1 1 calc R . .
C55 C 0.2307(7) 0.7083(7) 0.0669(2) 0.047(3) Uani 1 1 d . . .
C56 C 0.3145(8) 0.7611(7) 0.0697(3) 0.052(3) Uani 1 1 d . . .
H56 H 0.3191 0.7988 0.0868 0.062 Uiso 1 1 calc R . .
C57 C 0.3909(9) 0.7569(9) 0.0468(4) 0.077(4) Uani 1 1 d . . .
H57 H 0.4456 0.7931 0.0486 0.093 Uiso 1 1 calc R . .
C58 C 0.3883(11) 0.7015(10) 0.0218(3) 0.089(5) Uani 1 1 d . . .
H58 H 0.4401 0.6990 0.0067 0.107 Uiso 1 1 calc R . .
C59 C 0.3076(12) 0.6500(9) 0.0198(3) 0.087(4) Uani 1 1 d . . .
H59 H 0.3051 0.6115 0.0029 0.104 Uiso 1 1 calc R . .
C60 C 0.2296(9) 0.6518(7) 0.0413(3) 0.057(3) Uani 1 1 d . . .
H60 H 0.1756 0.6152 0.0388 0.068 Uiso 1 1 calc R . .
C61 C 0.0062(8) 0.4761(7) 0.0864(2) 0.045(3) Uani 1 1 d . . .
C62 C 0.0433(9) 0.4164(7) 0.0662(3) 0.054(3) Uani 1 1 d . . .
H62 H 0.1104 0.4179 0.0593 0.065 Uiso 1 1 calc R . .
C63 C -0.0225(12) 0.3540(8) 0.0566(3) 0.075(4) Uani 1 1 d . . .
H63 H 0.0007 0.3152 0.0418 0.090 Uiso 1 1 calc R . .
C64 C -0.1161(11) 0.3468(8) 0.0672(3) 0.075(4) Uani 1 1 d . . .
H64 H -0.1564 0.3024 0.0608 0.090 Uiso 1 1 calc R . .
C65 C -0.1545(10) 0.4067(8) 0.0881(3) 0.074(4) Uani 1 1 d . . .
H65 H -0.2208 0.4037 0.0956 0.089 Uiso 1 1 calc R . .
C66 C -0.0911(8) 0.4696(7) 0.0972(3) 0.054(3) Uani 1 1 d . . .
H66 H -0.1153 0.5095 0.1112 0.065 Uiso 1 1 calc R . .
C67 C 0.1750(8) 0.7277(7) 0.2190(2) 0.070(4) Uani 1 1 d . . .
H67A H 0.1511 0.7431 0.2402 0.105 Uiso 1 1 calc R . .
H67B H 0.1965 0.7754 0.2074 0.105 Uiso 1 1 calc R . .
H67C H 0.2317 0.6909 0.2218 0.105 Uiso 1 1 calc R . .
C68 C 0.0388(9) 0.5907(6) 0.2195(2) 0.063(3) Uani 1 1 d . . .
H68A H 0.0210 0.6084 0.2412 0.095 Uiso 1 1 calc R . .
H68B H 0.0964 0.5545 0.2213 0.095 Uiso 1 1 calc R . .
H68C H -0.0184 0.5629 0.2091 0.095 Uiso 1 1 calc R . .
C69 C -0.0247(11) 0.8860(8) 0.2263(3) 0.108(5) Uani 1 1 d . . .
H69A H -0.0095 0.9169 0.2069 0.162 Uiso 1 1 calc R . .
H69B H 0.0380 0.8712 0.2379 0.162 Uiso 1 1 calc R . .
H69C H -0.0657 0.9183 0.2405 0.162 Uiso 1 1 calc R . .
C70 C -0.1264(14) 0.7333(10) 0.2514(3) 0.169(10) Uani 1 1 d . . .
H70A H -0.1629 0.6851 0.2446 0.253 Uiso 1 1 calc R . .
H70B H -0.1683 0.7652 0.2655 0.253 Uiso 1 1 calc R . .
H70C H -0.0644 0.7181 0.2633 0.253 Uiso 1 1 calc R . .
C71 C -0.2140(10) 0.8246(8) 0.1935(4) 0.109(5) Uani 1 1 d . . .
H71A H -0.2521 0.7769 0.1870 0.163 Uiso 1 1 calc R . .
H71B H -0.1998 0.8563 0.1743 0.163 Uiso 1 1 calc R . .
H71C H -0.2534 0.8565 0.2083 0.163 Uiso 1 1 calc R . .
C72 C -0.0142(9) 0.7689(7) 0.0379(3) 0.080(4) Uani 1 1 d . . .
H72A H -0.0695 0.7799 0.0223 0.119 Uiso 1 1 calc R . .
H72B H 0.0477 0.7603 0.0263 0.119 Uiso 1 1 calc R . .
H72C H -0.0054 0.8144 0.0527 0.119 Uiso 1 1 calc R . .
C73 C -0.0710(9) 0.6066(8) 0.0298(2) 0.077(4) Uani 1 1 d . . .
H73A H -0.1257 0.6263 0.0155 0.116 Uiso 1 1 calc R . .
H73B H -0.0911 0.5562 0.0397 0.116 Uiso 1 1 calc R . .
H73C H -0.0112 0.5978 0.0171 0.116 Uiso 1 1 calc R . .
C74 C -0.3293(9) 0.6107(8) 0.0688(3) 0.099(5) Uani 1 1 d . . .
H74A H -0.2963 0.5801 0.0520 0.148 Uiso 1 1 calc R . .
H74B H -0.4000 0.6187 0.0624 0.148 Uiso 1 1 calc R . .
H74C H -0.3246 0.5814 0.0894 0.148 Uiso 1 1 calc R . .
C75 C -0.2803(11) 0.7666(11) 0.0334(4) 0.158(8) Uani 1 1 d . . .
H75A H -0.2497 0.7351 0.0163 0.237 Uiso 1 1 calc R . .
H75B H -0.2469 0.8185 0.0352 0.237 Uiso 1 1 calc R . .
H75C H -0.3517 0.7744 0.0279 0.237 Uiso 1 1 calc R . .
C76 C -0.3234(9) 0.7723(8) 0.1058(3) 0.097(5) Uani 1 1 d . . .
H76A H -0.2884 0.8236 0.1076 0.146 Uiso 1 1 calc R . .
H76B H -0.3179 0.7442 0.1266 0.146 Uiso 1 1 calc R . .
H76C H -0.3942 0.7815 0.0999 0.146 Uiso 1 1 calc R . .

loop_
_atom_site_aniso_label
_atom_site_aniso_U_11
_atom_site_aniso_U_22
_atom_site_aniso_U_33
_atom_site_aniso_U_23
_atom_site_aniso_U_13
_atom_site_aniso_U_12
Zr1 0.0247(6) 0.0395(7) 0.0364(5) -0.0007(5) -0.0059(4) -0.0025(5)
Zr2 0.0243(6) 0.0401(7) 0.0450(6) 0.0105(5) -0.0060(5) 0.0013(5)
Cl1 0.0371(16) 0.0510(18) 0.0563(16) -0.0053(15) 0.0022(13) 0.0046(14)
Cl2 0.0642(19) 0.0386(16) 0.0663(17) -0.0048(15) -0.0082(15) -0.0009(15)
Cl3 0.0536(19) 0.0461(18) 0.089(2) 0.0190(17) -0.0093(16) 0.0051(15)
Cl4 0.0323(16) 0.0547(19) 0.0575(16) 0.0125(15) 0.0032(13) -0.0068(14)
N1 0.034(5) 0.023(4) 0.043(4) 0.012(4) 0.005(4) -0.003(4)
N2 0.021(5) 0.051(5) 0.033(4) -0.004(4) -0.006(4) -0.008(4)
N3 0.043(5) 0.035(5) 0.048(5) 0.003(4) 0.006(4) 0.009(4)
N4 0.023(5) 0.088(7) 0.046(5) 0.020(5) -0.012(4) 0.001(5)
P1 0.0392(17) 0.0405(18) 0.0338(14) 0.0011(13) -0.0071(13) -0.0060(14)
P2 0.0354(17) 0.054(2) 0.0329(14) -0.0036(14) -0.0122(13) -0.0017(14)
P3 0.0318(16) 0.0403(18) 0.0401(15) 0.0070(14) -0.0085(13) -0.0010(14)
P4 0.0321(16) 0.0410(18) 0.0387(15) 0.0050(14) -0.0051(13) 0.0005(14)
P5 0.0364(17) 0.0423(18) 0.0411(16) 0.0016(14) -0.0072(13) 0.0043(14)
P6 0.0294(17) 0.075(2) 0.0407(16) 0.0177(16) -0.0107(14) -0.0010(15)
P7 0.0286(16) 0.0414(18) 0.0476(16) 0.0036(14) -0.0062(13) -0.0017(14)
P8 0.0309(16) 0.0480(19) 0.0405(15) -0.0002(14) -0.0042(13) 0.0041(14)
Si1 0.068(2) 0.066(2) 0.0496(19) 0.0114(18) 0.0030(18) -0.026(2)
Si2 0.0245(18) 0.091(3) 0.062(2) -0.014(2) -0.0174(15) -0.0039(18)
Si3 0.079(3) 0.068(3) 0.065(2) -0.007(2) 0.007(2) 0.032(2)
Si4 0.0295(19) 0.114(3) 0.067(2) 0.032(2) -0.0185(17) 0.006(2)
C1 0.031(6) 0.022(6) 0.038(5) -0.004(5) -0.004(5) -0.015(5)
C2 0.030(6) 0.047(7) 0.036(5) 0.004(5) -0.005(5) -0.005(5)
C3 0.023(5) 0.024(5) 0.033(5) -0.003(4) -0.017(4) 0.006(4)
C4 0.031(6) 0.038(6) 0.038(5) 0.007(5) -0.015(5) 0.002(5)
C5 0.035(6) 0.033(7) 0.038(6) -0.003(5) -0.003(5) -0.007(5)
C6 0.067(8) 0.037(8) 0.056(7) 0.000(6) -0.009(6) 0.009(6)
C7 0.109(12) 0.028(7) 0.072(8) 0.000(7) 0.000(8) -0.002(8)
C8 0.077(10) 0.068(10) 0.072(8) -0.003(8) -0.018(8) -0.047(8)
C9 0.057(8) 0.063(9) 0.065(8) 0.003(7) -0.017(6) -0.023(7)
C10 0.047(7) 0.030(6) 0.051(6) -0.008(5) -0.007(6) -0.005(5)
C11 0.012(5) 0.067(8) 0.046(6) -0.002(6) -0.001(5) 0.011(5)
C12 0.053(8) 0.051(8) 0.067(7) 0.003(6) -0.008(6) 0.004(6)
C13 0.027(7) 0.109(12) 0.061(8) 0.000(8) -0.026(6) 0.005(7)
C14 0.043(8) 0.071(10) 0.108(11) -0.013(9) -0.013(8) -0.039(8)
C15 0.026(8) 0.162(16) 0.081(9) -0.009(10) 0.004(7) -0.012(9)
C16 0.064(9) 0.063(8) 0.038(6) 0.012(6) -0.014(6) -0.038(7)
C17 0.033(6) 0.054(7) 0.028(5) 0.001(6) 0.005(5) 0.005(6)
C18 0.047(8) 0.070(9) 0.034(6) -0.013(6) 0.002(6) 0.008(7)
C19 0.042(8) 0.094(11) 0.050(7) -0.009(7) -0.006(6) 0.017(7)
C20 0.035(8) 0.098(11) 0.075(9) -0.019(9) 0.007(7) -0.007(8)
C21 0.052(8) 0.092(10) 0.041(7) 0.002(7) 0.021(6) -0.011(8)
C22 0.053(8) 0.058(8) 0.041(6) -0.002(6) -0.004(6) 0.006(6)
C23 0.029(6) 0.048(7) 0.036(6) 0.006(6) -0.006(5) 0.012(5)
C24 0.064(8) 0.063(8) 0.046(7) 0.032(7) -0.003(6) -0.001(7)
C25 0.116(13) 0.062(10) 0.067(9) 0.035(7) 0.013(9) 0.003(9)
C26 0.087(12) 0.075(11) 0.067(9) 0.000(8) -0.015(8) 0.011(9)
C27 0.074(10) 0.086(11) 0.079(9) 0.034(9) 0.010(8) 0.019(8)
C28 0.040(8) 0.078(9) 0.075(8) 0.023(7) -0.006(6) 0.018(7)
C29 0.062(8) 0.065(8) 0.051(6) 0.014(6) -0.021(6) -0.008(6)
C30 0.081(9) 0.071(9) 0.046(7) -0.006(6) 0.011(6) -0.032(7)
C31 0.180(18) 0.178(17) 0.099(11) -0.009(12) 0.087(12) -0.086(14)
C32 0.158(16) 0.089(11) 0.113(11) 0.042(10) -0.065(11) -0.018(11)
C33 0.057(9) 0.108(12) 0.100(10) 0.033(9) -0.006(8) -0.020(8)
C34 0.051(7) 0.056(8) 0.060(7) -0.017(6) -0.006(6) -0.006(6)
C35 0.083(10) 0.097(10) 0.030(6) 0.025(6) -0.023(6) -0.011(8)
C36 0.068(9) 0.106(11) 0.078(8) 0.029(8) -0.020(7) 0.011(8)
C37 0.049(9) 0.217(18) 0.091(10) -0.063(11) -0.016(7) -0.017(10)
C38 0.053(9) 0.100(11) 0.092(9) 0.002(8) -0.008(7) -0.016(8)
C39 0.039(6) 0.043(7) 0.032(5) -0.008(5) -0.008(5) 0.013(5)
C40 0.038(6) 0.037(7) 0.039(6) -0.007(5) -0.002(5) 0.005(5)
C41 0.024(6) 0.062(7) 0.036(6) 0.029(5) -0.013(5) -0.008(5)
C42 0.035(6) 0.051(7) 0.031(5) 0.018(5) -0.001(5) 0.001(5)
C43 0.044(7) 0.043(8) 0.042(6) 0.016(6) -0.009(5) 0.003(6)
C44 0.095(10) 0.038(8) 0.077(8) -0.005(7) -0.037(7) 0.012(7)
C45 0.112(13) 0.035(8) 0.110(11) 0.007(8) -0.020(10) 0.004(8)
C46 0.076(10) 0.049(9) 0.081(9) 0.008(8) -0.032(8) 0.017(8)
C47 0.064(9) 0.065(9) 0.047(7) -0.003(7) -0.021(6) 0.017(7)
C48 0.057(8) 0.048(7) 0.049(7) 0.014(6) -0.002(6) 0.003(6)
C49 0.033(6) 0.039(7) 0.053(7) -0.007(6) -0.005(5) 0.004(5)
C50 0.027(7) 0.049(8) 0.099(9) -0.017(7) -0.015(6) 0.008(6)
C51 0.033(8) 0.102(12) 0.089(10) -0.004(9) -0.032(7) -0.005(7)
C52 0.055(9) 0.115(13) 0.086(10) 0.010(10) -0.012(8) -0.004(9)
C53 0.026(7) 0.088(10) 0.097(9) -0.023(8) 0.004(7) 0.011(7)
C54 0.030(7) 0.054(8) 0.078(8) 0.007(7) -0.010(6) -0.011(6)
C55 0.027(6) 0.072(9) 0.043(6) 0.011(6) -0.005(5) -0.005(6)
C56 0.032(7) 0.066(8) 0.058(7) -0.006(6) -0.002(6) -0.009(6)
C57 0.037(8) 0.103(12) 0.092(10) 0.008(9) 0.007(8) -0.030(7)
C58 0.070(11) 0.128(14) 0.069(10) 0.023(10) 0.001(8) -0.006(10)
C59 0.099(12) 0.106(12) 0.057(8) -0.005(8) 0.023(9) -0.033(10)
C60 0.048(8) 0.074(9) 0.049(7) -0.004(7) 0.002(6) -0.014(7)
C61 0.033(7) 0.058(8) 0.043(6) -0.004(6) -0.008(5) -0.002(6)
C62 0.056(8) 0.051(8) 0.056(7) -0.007(6) 0.003(6) 0.005(7)
C63 0.092(11) 0.069(10) 0.063(8) -0.017(7) -0.003(8) -0.032(9)
C64 0.072(10) 0.074(10) 0.079(9) -0.013(8) -0.015(8) -0.038(8)
C65 0.061(9) 0.079(10) 0.083(9) -0.020(8) 0.001(7) -0.028(8)
C66 0.036(7) 0.054(8) 0.073(8) -0.023(6) 0.003(6) 0.000(6)
C67 0.045(7) 0.113(11) 0.050(7) -0.017(7) -0.033(6) 0.012(7)
C68 0.077(9) 0.065(8) 0.049(6) 0.024(6) 0.012(6) 0.022(7)
C69 0.111(13) 0.079(10) 0.132(12) -0.041(9) -0.037(10) 0.043(9)
C70 0.23(2) 0.180(18) 0.102(12) 0.048(12) 0.099(14) 0.132(16)
C71 0.077(11) 0.095(12) 0.154(13) -0.019(10) 0.000(10) 0.048(9)
C72 0.056(8) 0.112(11) 0.071(8) 0.049(8) 0.001(7) -0.027(8)
C73 0.072(9) 0.125(12) 0.034(6) 0.010(7) -0.009(6) -0.011(8)
C74 0.031(7) 0.131(13) 0.132(11) -0.008(10) -0.013(8) -0.023(8)
C75 0.071(11) 0.27(2) 0.125(13) 0.106(14) -0.028(9) 0.034(13)
C76 0.066(10) 0.116(12) 0.109(11) 0.024(10) -0.008(8) 0.036(9)

loop_
_atom_type_symbol
_atom_type_description
_atom_type_scat_dispersion_real
_atom_type_scat_dispersion_imag
_atom_type_scat_source
C C 0.0033 0.0016 'International Tables Vol C Tables 4.2.6.8 and 6.1.1.4'
H H 0.0000 0.0000 'International Tables Vol C Tables 4.2.6.8 and 6.1.1.4'
N N 0.0061 0.0033 'International Tables Vol C Tables 4.2.6.8 and 6.1.1.4'
Si Si 0.0817 0.0704 'International Tables Vol C Tables 4.2.6.8 and 6.1.1.4'
P P 0.1023 0.0942 'International Tables Vol C Tables 4.2.6.8 and 6.1.1.4'
Cl Cl 0.1484 0.1585 'International Tables Vol C Tables 4.2.6.8 and 6.1.1.4'
Zr Zr -2.9673 0.5597 'International Tables Vol C Tables 4.2.6.8 and 6.1.1.4'

loop_
_geom_angle_atom_site_label_1
_geom_angle_atom_site_label_2
_geom_angle_atom_site_label_3
_geom_angle
_geom_angle_site_symmetry_1
_geom_angle_site_symmetry_3
_geom_angle_publ_flag
N1 Zr1 N2 158.1(3) . . ?
N1 Zr1 C1 68.3(3) . . ?
N2 Zr1 C1 132.6(3) . . ?
N1 Zr1 C3 134.2(3) . . ?
N2 Zr1 C3 67.7(3) . . ?
C1 Zr1 C3 68.0(3) . . ?
N1 Zr1 Cl2 86.65(19) . . ?
N2 Zr1 Cl2 87.7(2) . . ?
C1 Zr1 Cl2 115.6(2) . . ?
C3 Zr1 Cl2 100.1(2) . . ?
N1 Zr1 Cl1 83.29(19) . . ?
N2 Zr1 Cl1 85.2(2) . . ?
C1 Zr1 Cl1 102.8(2) . . ?
C3 Zr1 Cl1 119.4(2) . . ?
Cl2 Zr1 Cl1 133.01(10) . . ?
N1 Zr1 P1 32.55(18) . . ?
N2 Zr1 P1 164.7(2) . . ?
C1 Zr1 P1 36.5(2) . . ?
C3 Zr1 P1 104.3(2) . . ?
Cl2 Zr1 P1 106.88(9) . . ?
Cl1 Zr1 P1 87.95(9) . . ?
N1 Zr1 P2 167.22(19) . . ?
N2 Zr1 P2 32.44(19) . . ?
C1 Zr1 P2 104.3(2) . . ?
C3 Zr1 P2 36.47(19) . . ?
Cl2 Zr1 P2 87.47(9) . . ?
Cl1 Zr1 P2 108.93(9) . . ?
P1 Zr1 P2 140.78(8) . . ?
N4 Zr2 N3 158.0(3) . . ?
N4 Zr2 C39 132.4(3) . . ?
N3 Zr2 C39 68.8(3) . . ?
N4 Zr2 Cl3 88.0(2) . . ?
N3 Zr2 Cl3 86.1(2) . . ?
C39 Zr2 Cl3 115.1(3) . . ?
N4 Zr2 C41 67.1(3) . . ?
N3 Zr2 C41 134.8(3) . . ?
C39 Zr2 C41 68.0(3) . . ?
Cl3 Zr2 C41 100.5(2) . . ?
N4 Zr2 Cl4 85.2(2) . . ?
N3 Zr2 Cl4 83.5(2) . . ?
C39 Zr2 Cl4 103.1(2) . . ?
Cl3 Zr2 Cl4 133.20(10) . . ?
C41 Zr2 Cl4 118.8(2) . . ?
N4 Zr2 P5 164.9(2) . . ?
N3 Zr2 P5 32.99(19) . . ?
C39 Zr2 P5 36.4(2) . . ?
Cl3 Zr2 P5 106.11(9) . . ?
C41 Zr2 P5 104.3(2) . . ?
Cl4 Zr2 P5 88.73(9) . . ?
N4 Zr2 P6 31.6(2) . . ?
N3 Zr2 P6 168.3(2) . . ?
C39 Zr2 P6 104.3(2) . . ?
Cl3 Zr2 P6 88.56(10) . . ?
C41 Zr2 P6 36.5(2) . . ?
Cl4 Zr2 P6 107.66(9) . . ?
P5 Zr2 P6 140.73(8) . . ?
P1 N1 Si1 130.4(5) . . ?
P1 N1 Zr1 98.2(3) . . ?
Si1 N1 Zr1 130.9(4) . . ?
P2 N2 Si2 130.6(4) . . ?
P2 N2 Zr1 98.3(3) . . ?
Si2 N2 Zr1 130.5(4) . . ?
P5 N3 Si3 130.6(5) . . ?
P5 N3 Zr2 97.1(3) . . ?
Si3 N3 Zr2 131.3(4) . . ?
P6 N4 Si4 129.6(5) . . ?
P6 N4 Zr2 99.8(4) . . ?
Si4 N4 Zr2 129.9(4) . . ?
N1 P1 C1 103.4(4) . . ?
N1 P1 C30 113.5(5) . . ?
C1 P1 C30 111.2(4) . . ?
N1 P1 C29 112.2(5) . . ?
C1 P1 C29 113.3(5) . . ?
C30 P1 C29 103.6(5) . . ?
N1 P1 Zr1 49.2(3) . . ?
C1 P1 Zr1 55.5(3) . . ?
C30 P1 Zr1 117.9(4) . . ?
C29 P1 Zr1 138.4(4) . . ?
N2 P2 C3 102.4(4) . . ?
N2 P2 C35 112.3(5) . . ?
C3 P2 C35 117.8(5) . . ?
N2 P2 C34 112.3(4) . . ?
C3 P2 C34 109.4(4) . . ?
C35 P2 C34 102.9(5) . . ?
N2 P2 Zr1 49.3(2) . . ?
C3 P2 Zr1 55.5(3) . . ?
C35 P2 Zr1 144.9(4) . . ?
C34 P2 Zr1 111.7(3) . . ?
C1 P3 C11 110.3(4) . . ?
C1 P3 C4 100.9(4) . . ?
C11 P3 C4 106.1(4) . . ?
C23 P4 C3 110.2(4) . . ?
C23 P4 C2 104.3(4) . . ?
C3 P4 C2 98.6(4) . . ?
N3 P5 C39 103.0(4) . . ?
N3 P5 C68 113.5(5) . . ?
C39 P5 C68 110.1(5) . . ?
N3 P5 C67 111.4(5) . . ?
C39 P5 C67 114.5(5) . . ?
C68 P5 C67 104.6(5) . . ?
N3 P5 Zr2 49.9(3) . . ?
C39 P5 Zr2 54.2(3) . . ?
C68 P5 Zr2 117.6(4) . . ?
C67 P5 Zr2 137.7(4) . . ?
N4 P6 C41 101.5(4) . . ?
N4 P6 C73 112.7(5) . . ?
C41 P6 C73 117.2(5) . . ?
N4 P6 C72 111.7(5) . . ?
C41 P6 C72 111.7(5) . . ?
C73 P6 C72 102.5(5) . . ?
N4 P6 Zr2 48.6(3) . . ?
C41 P6 Zr2 54.8(3) . . ?
C73 P6 Zr2 142.8(4) . . ?
C72 P6 Zr2 114.2(4) . . ?
C49 P7 C39 109.8(4) . . ?
C49 P7 C42 108.1(4) . . ?
C39 P7 C42 99.3(4) . . ?
C41 P8 C61 109.4(5) . . ?
C41 P8 C40 96.6(4) . . ?
C61 P8 C40 103.4(4) . . ?
N1 Si1 C31 110.6(5) . . ?
N1 Si1 C33 111.0(5) . . ?
C31 Si1 C33 110.0(7) . . ?
N1 Si1 C32 110.1(6) . . ?
C31 Si1 C32 107.4(8) . . ?
C33 Si1 C32 107.6(6) . . ?
N2 Si2 C38 110.6(5) . . ?
N2 Si2 C36 110.2(5) . . ?
C38 Si2 C36 110.0(6) . . ?
N2 Si2 C37 110.8(5) . . ?
C38 Si2 C37 105.9(6) . . ?
C36 Si2 C37 109.3(6) . . ?
N3 Si3 C71 109.7(5) . . ?
N3 Si3 C69 109.6(5) . . ?
C71 Si3 C69 108.4(6) . . ?
N3 Si3 C70 110.9(5) . . ?
C71 Si3 C70 107.7(8) . . ?
C69 Si3 C70 110.6(8) . . ?
N4 Si4 C76 109.8(5) . . ?
N4 Si4 C74 108.3(5) . . ?
C76 Si4 C74 112.1(6) . . ?
N4 Si4 C75 110.7(5) . . ?
C76 Si4 C75 108.4(7) . . ?
C74 Si4 C75 107.5(7) . . ?
C2 C1 P1 118.2(6) . . ?
C2 C1 P3 125.5(6) . . ?
P1 C1 P3 112.8(5) . . ?
C2 C1 Zr1 100.7(5) . . ?
P1 C1 Zr1 88.0(3) . . ?
P3 C1 Zr1 99.2(4) . . ?
C5 C2 C1 119.3(8) . . ?
C5 C2 P4 109.1(6) . . ?
C1 C2 P4 105.2(6) . . ?
C4 C3 P2 118.3(6) . . ?
C4 C3 P4 106.7(6) . . ?
P2 C3 P4 124.8(5) . . ?
C4 C3 Zr1 105.1(5) . . ?
P2 C3 Zr1 88.1(3) . . ?
P4 C3 Zr1 110.3(4) . . ?
C17 C4 C3 119.4(8) . . ?
C17 C4 P3 116.4(6) . . ?
C3 C4 P3 106.3(6) . . ?
C6 C5 C10 115.6(9) . . ?
C6 C5 C2 120.6(9) . . ?
C10 C5 C2 123.7(9) . . ?
C7 C6 C5 121.8(11) . . ?
C6 C7 C8 121.0(11) . . ?
C9 C8 C7 118.5(11) . . ?
C8 C9 C10 122.1(12) . . ?
C9 C10 C5 120.8(10) . . ?
C16 C11 C12 116.5(9) . . ?
C16 C11 P3 131.3(8) . . ?
C12 C11 P3 112.1(8) . . ?
C13 C12 C11 117.3(11) . . ?
C14 C13 C12 122.4(11) . . ?
C13 C14 C15 120.1(12) . . ?
C16 C15 C14 120.5(14) . . ?
C15 C16 C11 122.9(12) . . ?
C22 C17 C18 116.2(9) . . ?
C22 C17 C4 124.5(9) . . ?
C18 C17 C4 119.2(9) . . ?
C19 C18 C17 122.1(11) . . ?
C20 C19 C18 120.4(11) . . ?
C19 C20 C21 119.8(11) . . ?
C20 C21 C22 119.9(11) . . ?
C17 C22 C21 121.4(10) . . ?
C28 C23 C24 116.5(10) . . ?
C28 C23 P4 128.0(8) . . ?
C24 C23 P4 115.2(8) . . ?
C23 C24 C25 121.4(11) . . ?
C26 C25 C24 118.4(12) . . ?
C27 C26 C25 122.5(13) . . ?
C26 C27 C28 117.2(13) . . ?
C23 C28 C27 123.6(11) . . ?
C40 C39 P5 119.4(7) . . ?
C40 C39 P7 124.7(7) . . ?
P5 C39 P7 111.0(5) . . ?
C40 C39 Zr2 102.9(6) . . ?
P5 C39 Zr2 89.4(4) . . ?
P7 C39 Zr2 98.6(4) . . ?
C39 C40 C43 120.7(8) . . ?
C39 C40 P8 107.0(6) . . ?
C43 C40 P8 107.8(6) . . ?
C42 C41 P6 116.7(6) . . ?
C42 C41 P8 107.1(6) . . ?
P6 C41 P8 125.6(6) . . ?
C42 C41 Zr2 102.8(6) . . ?
P6 C41 Zr2 88.7(4) . . ?
P8 C41 Zr2 112.0(4) . . ?
C55 C42 C41 120.3(8) . . ?
C55 C42 P7 115.8(7) . . ?
C41 C42 P7 106.8(6) . . ?
C48 C43 C44 118.1(10) . . ?
C48 C43 C40 121.9(10) . . ?
C44 C43 C40 120.0(9) . . ?
C45 C44 C43 121.1(12) . . ?
C44 C45 C46 121.0(12) . . ?
C47 C46 C45 119.2(12) . . ?
C46 C47 C48 121.1(11) . . ?
C43 C48 C47 118.9(11) . . ?
C54 C49 C50 117.7(9) . . ?
C54 C49 P7 128.3(8) . . ?
C50 C49 P7 113.9(8) . . ?
C51 C50 C49 121.3(11) . . ?
C52 C51 C50 118.1(12) . . ?
C51 C52 C53 122.4(13) . . ?
C54 C53 C52 117.9(12) . . ?
C53 C54 C49 122.3(11) . . ?
C60 C55 C56 117.4(10) . . ?
C60 C55 C42 123.9(10) . . ?
C56 C55 C42 118.7(10) . . ?
C57 C56 C55 119.8(11) . . ?
C58 C57 C56 121.9(12) . . ?
C59 C58 C57 117.6(13) . . ?
C58 C59 C60 123.1(14) . . ?
C59 C60 C55 120.1(11) . . ?
C66 C61 C62 119.1(10) . . ?
C66 C61 P8 127.0(9) . . ?
C62 C61 P8 113.5(8) . . ?
C61 C62 C63 117.8(11) . . ?
C64 C63 C62 123.3(13) . . ?
C63 C64 C65 119.4(12) . . ?
C66 C65 C64 117.7(12) . . ?
C61 C66 C65 122.5(11) . . ?

loop_
_geom_bond_atom_site_label_1
_geom_bond_atom_site_label_2
_geom_bond_distance
_geom_bond_site_symmetry_2
_geom_bond_publ_flag
Zr1 N1 2.249(7) . ?
Zr1 N2 2.256(7) . ?
Zr1 C1 2.425(8) . ?
Zr1 C3 2.427(9) . ?
Zr1 Cl2 2.428(3) . ?
Zr1 Cl1 2.461(3) . ?
Zr1 P1 2.939(3) . ?
Zr1 P2 2.944(3) . ?
Zr2 N4 2.255(7) . ?
Zr2 N3 2.271(8) . ?
Zr2 C39 2.388(9) . ?
Zr2 Cl3 2.411(3) . ?
Zr2 C41 2.422(9) . ?
Zr2 Cl4 2.451(3) . ?
Zr2 P5 2.945(3) . ?
Zr2 P6 2.964(3) . ?
N1 P1 1.598(7) . ?
N1 Si1 1.717(7) . ?
N2 P2 1.596(7) . ?
N2 Si2 1.730(7) . ?
N3 P5 1.616(8) . ?
N3 Si3 1.705(8) . ?
N4 P6 1.576(8) . ?
N4 Si4 1.756(8) . ?
P1 C1 1.750(9) . ?
P1 C30 1.770(10) . ?
P1 C29 1.796(10) . ?
P2 C3 1.751(8) . ?
P2 C35 1.774(9) . ?
P2 C34 1.803(10) . ?
P3 C1 1.804(9) . ?
P3 C11 1.815(10) . ?
P3 C4 1.922(8) . ?
P4 C23 1.836(9) . ?
P4 C3 1.847(9) . ?
P4 C2 1.875(9) . ?
P5 C39 1.749(9) . ?
P5 C68 1.795(10) . ?
P5 C67 1.831(10) . ?
P6 C41 1.762(9) . ?
P6 C73 1.777(11) . ?
P6 C72 1.793(10) . ?
P7 C49 1.820(10) . ?
P7 C39 1.844(10) . ?
P7 C42 1.924(9) . ?
P8 C41 1.834(10) . ?
P8 C61 1.873(10) . ?
P8 C40 1.886(9) . ?
Si1 C31 1.827(14) . ?
Si1 C33 1.839(12) . ?
Si1 C32 1.847(14) . ?
Si2 C38 1.828(11) . ?
Si2 C36 1.832(12) . ?
Si2 C37 1.874(12) . ?
Si3 C71 1.815(13) . ?
Si3 C69 1.816(14) . ?
Si3 C70 1.872(14) . ?
Si4 C76 1.819(12) . ?
Si4 C74 1.852(12) . ?
Si4 C75 1.884(13) . ?
C1 C2 1.566(12) . ?
C2 C5 1.508(12) . ?
C3 C4 1.539(11) . ?
C4 C17 1.472(12) . ?
C5 C6 1.382(13) . ?
C5 C10 1.403(12) . ?
C6 C7 1.353(14) . ?
C7 C8 1.356(16) . ?
C8 C9 1.340(15) . ?
C9 C10 1.350(13) . ?
C11 C16 1.362(12) . ?
C11 C12 1.447(13) . ?
C12 C13 1.393(15) . ?
C13 C14 1.321(14) . ?
C14 C15 1.349(16) . ?
C15 C16 1.347(14) . ?
C17 C22 1.372(12) . ?
C17 C18 1.418(13) . ?
C18 C19 1.374(14) . ?
C19 C20 1.367(15) . ?
C20 C21 1.368(15) . ?
C21 C22 1.420(13) . ?
C23 C28 1.351(13) . ?
C23 C24 1.367(12) . ?
C24 C25 1.378(15) . ?
C25 C26 1.358(16) . ?
C26 C27 1.319(15) . ?
C27 C28 1.383(15) . ?
C39 C40 1.498(12) . ?
C40 C43 1.568(13) . ?
C41 C42 1.545(12) . ?
C42 C55 1.508(13) . ?
C43 C48 1.352(13) . ?
C43 C44 1.386(14) . ?
C44 C45 1.337(15) . ?
C45 C46 1.358(16) . ?
C46 C47 1.321(15) . ?
C47 C48 1.421(14) . ?
C49 C54 1.382(13) . ?
C49 C50 1.407(13) . ?
C50 C51 1.391(14) . ?
C51 C52 1.366(16) . ?
C52 C53 1.401(16) . ?
C53 C54 1.370(14) . ?
C55 C60 1.390(13) . ?
C55 C56 1.398(13) . ?
C56 C57 1.387(14) . ?
C57 C58 1.360(16) . ?
C58 C59 1.352(16) . ?
C59 C60 1.364(15) . ?
C61 C66 1.364(13) . ?
C61 C62 1.374(13) . ?
C62 C63 1.386(14) . ?
C63 C64 1.316(15) . ?
C64 C65 1.405(15) . ?
C65 C66 1.365(14) . ?
